data_4519188
loop_
_publ_author_name
'Severa, Godwin'
'Bruffey, Edward'
'Nguyen, Phuong Q. H.'
'Gigante, Angelina'
'Leick, Noemi'
'Kelly, Colleen'
'Finkelstein, Gregory J.'
'Hagemann, Hans'
'Gennett, Thomas'
'Rocheleau, Richard E.'
'Dera, Przemyslaw'

_publ_section_title
;
 Fe4(OAc)10[EMIM]2: Novel Iron-Based Acetate EMIM Ionic Compound
;
_journal_issue 47
_journal_name_full 'ACS Omega'
_journal_page_first 31907
_journal_page_last 31918
_journal_paper_doi 10.1021/acsomega.1c04670
_journal_volume 6
_journal_year 2021
_chemical_formula_sum 'C16 H26 Fe2 N2 O10'
_chemical_formula_weight 518.09
_space_group_crystal_system monoclinic
_space_group_IT_number 15
_space_group_name_Hall '-C 2yc'
_space_group_name_H-M_alt 'C 1 2/c 1'
_atom_sites_solution_hydrogens geom
_audit_creation_method SHELXL-2014/7
_cell_angle_alpha 90
_cell_angle_beta 132.228(17)
_cell_angle_gamma 90
_cell_formula_units_Z 8
_cell_length_a 25.893(17)
_cell_length_b 12.764(9)
_cell_length_c 18.520(12)
_cell_measurement_reflns_used 2274
_cell_measurement_temperature 293(2)
_cell_measurement_theta_max 43.922
_cell_measurement_theta_min 4.682
_cell_volume 4532(5)
_computing_structure_refinement 'SHELXL-2014/7 (Sheldrick, 2014)'
_diffrn_ambient_temperature 293(2)
_diffrn_measured_fraction_theta_full 0.951
_diffrn_measured_fraction_theta_max 0.951
_diffrn_measurement_device_type 'Bruker D8 Venture'
_diffrn_radiation_type AgK\a
_diffrn_radiation_wavelength 0.56086
_diffrn_reflns_av_R_equivalents 0.1100
_diffrn_reflns_av_unetI/netI 0.1241
_diffrn_reflns_Laue_measured_fraction_full 0.951
_diffrn_reflns_Laue_measured_fraction_max 0.951
_diffrn_reflns_limit_h_max 26
_diffrn_reflns_limit_h_min -28
_diffrn_reflns_limit_k_max 14
_diffrn_reflns_limit_k_min -14
_diffrn_reflns_limit_l_max 20
_diffrn_reflns_limit_l_min -20
_diffrn_reflns_number 8419
_diffrn_reflns_point_group_measured_fraction_full 0.951
_diffrn_reflns_point_group_measured_fraction_max 0.951
_diffrn_reflns_theta_full 18.154
_diffrn_reflns_theta_max 18.154
_diffrn_reflns_theta_min 2.232
_exptl_absorpt_coefficient_mu 0.696
_exptl_crystal_density_diffrn 1.519
_exptl_crystal_description block
_exptl_crystal_F_000 2144
_refine_diff_density_max 1.010
_refine_diff_density_min -0.671
_refine_diff_density_rms 0.143
_refine_ls_extinction_method none
_refine_ls_goodness_of_fit_ref 1.075
_refine_ls_hydrogen_treatment constr
_refine_ls_matrix_type full
_refine_ls_number_parameters 280
_refine_ls_number_reflns 3105
_refine_ls_number_restraints 0
_refine_ls_restrained_S_all 1.075
_refine_ls_R_factor_all 0.1355
_refine_ls_R_factor_gt 0.0760
_refine_ls_shift/su_max 0.001
_refine_ls_shift/su_mean 0.000
_refine_ls_structure_factor_coef Fsqd
_refine_ls_weighting_details 'w=1/[\s^2^(Fo^2^)+(0.1099P)^2^+26.4843P] where P=(Fo^2^+2Fc^2^)/3'
_refine_ls_weighting_scheme calc
_refine_ls_wR_factor_gt 0.1839
_refine_ls_wR_factor_ref 0.2450
_reflns_Friedel_coverage 0.000
_reflns_number_gt 1919
_reflns_number_total 3105
_reflns_threshold_expression 'I > 2\s(I)'
_cod_data_source_file ao1c04670_si_003.cif
_cod_data_source_block shelx
_cod_original_sg_symbol_H-M 'C 2/c'
_cod_database_code 4519188
_shelx_shelxl_version_number 2014/7
_shelx_space_group_comment
;
The symmetry employed for this shelxl refinement is uniquely defined
by the following loop, which should always be used as a source of
symmetry information in preference to the above space-group names.
They are only intended as comments.
;

loop_
_space_group_symop_operation_xyz
'x, y, z'
'-x, y, -z+1/2'
'x+1/2, y+1/2, z'
'-x+1/2, y+1/2, -z+1/2'
'-x, -y, -z'
'x, -y, z-1/2'
'-x+1/2, -y+1/2, -z'
'x+1/2, -y+1/2, z-1/2'

loop_
_atom_site_label
_atom_site_type_symbol
_atom_site_fract_x
_atom_site_fract_y
_atom_site_fract_z
_atom_site_U_iso_or_equiv
_atom_site_adp_type
_atom_site_occupancy
_atom_site_site_symmetry_order
_atom_site_calc_flag
_atom_site_refinement_flags_posn
_atom_site_refinement_flags_adp
_atom_site_refinement_flags_occupancy
_atom_site_disorder_assembly
_atom_site_disorder_group
Fe01 Fe 0.5000 0.5000 0.5000 0.0405(6) Uani 1 2 d S . P . .
Fe02 Fe 0.43876(8) 0.73082(11) 0.53340(11) 0.0426(5) Uani 1 1 d . . . . .
Fe03 Fe 0.5000 0.78957(15) 0.7500 0.0405(6) Uani 1 2 d S T P . .
O1 O 0.4035(4) 0.7907(5) 0.6005(5) 0.0469(18) Uani 1 1 d . . . . .
O2 O 0.3133(6) 0.8780(8) 0.4718(7) 0.092(3) Uani 1 1 d . . . . .
O3 O 0.3863(4) 0.7708(6) 0.3769(6) 0.060(2) Uani 1 1 d . . . . .
O4 O 0.4748(4) 0.6623(5) 0.4633(6) 0.0494(18) Uani 1 1 d . . . . .
O5 O 0.4085(4) 0.4661(6) 0.4704(7) 0.068(2) Uani 1 1 d . . . . .
O6 O 0.3659(4) 0.6120(6) 0.4777(6) 0.055(2) Uani 1 1 d . . . . .
O7 O 0.4845(4) 0.3299(5) 0.3194(5) 0.0484(18) Uani 1 1 d . . . . .
O8 O 0.4458(4) 0.4596(6) 0.3513(5) 0.059(2) Uani 1 1 d . . . . .
O9 O 0.5349(4) 0.9054(5) 0.7131(5) 0.0515(19) Uani 1 1 d . . . . .
O10 O 0.5067(4) 0.8543(6) 0.5755(6) 0.053(2) Uani 1 1 d . . . . .
N1 N 0.1416(5) 0.6356(8) 0.0607(7) 0.057(2) Uani 1 1 d . . . . .
N2 N 0.1975(6) 0.7333(8) 0.1883(9) 0.064(3) Uani 1 1 d . . . . .
C1 C 0.2163(9) 0.8186(12) 0.2564(11) 0.091(5) Uani 1 1 d . . . . .
H1A H 0.1809 0.8716 0.2220 0.137 Uiso 1 1 calc R U . . .
H1B H 0.2602 0.8486 0.2834 0.137 Uiso 1 1 calc R U . . .
H1C H 0.2202 0.7909 0.3081 0.137 Uiso 1 1 calc R U . . .
C2 C 0.2405(7) 0.6540(11) 0.2112(11) 0.071(4) Uani 1 1 d . . . . .
H2 H 0.2854 0.6432 0.2709 0.085 Uiso 1 1 calc R U . . .
C3 C 0.1376(7) 0.7200(10) 0.0982(10) 0.058(3) Uani 1 1 d . . . . .
H3 H 0.0987 0.7630 0.0662 0.070 Uiso 1 1 calc R U . . .
C4 C 0.2061(7) 0.5929(11) 0.1308(10) 0.069(3) Uani 1 1 d . . . . .
H4 H 0.2233 0.5330 0.1246 0.083 Uiso 1 1 calc R U . . .
C5 C 0.0871(7) 0.5923(11) -0.0364(9) 0.077(4) Uani 1 1 d . . . . .
H5A H 0.0421 0.6172 -0.0620 0.092 Uiso 1 1 calc R U . . .
H5B H 0.0874 0.5165 -0.0319 0.092 Uiso 1 1 calc R U . . .
C6 C 0.0961(10) 0.6215(15) -0.1054(11) 0.114(6) Uani 1 1 d . . . . .
H6A H 0.0844 0.6940 -0.1229 0.171 Uiso 1 1 calc R U . . .
H6B H 0.0660 0.5790 -0.1631 0.171 Uiso 1 1 calc R U . . .
H6C H 0.1437 0.6102 -0.0748 0.171 Uiso 1 1 calc R U . . .
C7 C 0.3134(7) 0.8403(13) 0.5968(12) 0.093(5) Uani 1 1 d . . . . .
H7A H 0.3249 0.9055 0.6305 0.139 Uiso 1 1 calc R U . . .
H7B H 0.3325 0.7834 0.6423 0.139 Uiso 1 1 calc R U . . .
H7C H 0.2636 0.8331 0.5475 0.139 Uiso 1 1 calc R U . . .
C8 C 0.3438(6) 0.8387(9) 0.5491(9) 0.051(3) Uani 1 1 d . . . . .
C9 C 0.4257(10) 0.7051(11) 0.3018(11) 0.089(5) Uani 1 1 d . . . . .
H9A H 0.3968 0.6466 0.2617 0.134 Uiso 1 1 calc R U . . .
H9B H 0.4719 0.6946 0.3267 0.134 Uiso 1 1 calc R U . . .
H9C H 0.4065 0.7682 0.2637 0.134 Uiso 1 1 calc R U . . .
C10 C 0.4285(7) 0.7144(8) 0.3853(8) 0.048(3) Uani 1 1 d . . . . .
C11 C 0.3044(8) 0.4544(11) 0.4414(13) 0.089(5) Uani 1 1 d . . . . .
H11A H 0.3028 0.4672 0.4909 0.134 Uiso 1 1 calc R U . . .
H11B H 0.3118 0.3810 0.4397 0.134 Uiso 1 1 calc R U . . .
H11C H 0.2611 0.4756 0.3791 0.134 Uiso 1 1 calc R U . . .
C12 C 0.3645(6) 0.5173(9) 0.4643(8) 0.047(3) Uani 1 1 d . . . . .
C13 C 0.3959(7) 0.4405(10) 0.1897(8) 0.067(3) Uani 1 1 d . . . . .
H13A H 0.3511 0.4549 0.1686 0.101 Uiso 1 1 calc R U . . .
H13B H 0.3916 0.3842 0.1516 0.101 Uiso 1 1 calc R U . . .
H13C H 0.4127 0.5020 0.1813 0.101 Uiso 1 1 calc R U . . .
C14 C 0.4451(5) 0.4105(8) 0.2930(7) 0.044(3) Uani 1 1 d . . . . .
C15 C 0.5860(7) 0.9967(9) 0.6621(10) 0.061(3) Uani 1 1 d . . . . .
H15A H 0.6282 0.9656 0.6839 0.091 Uiso 1 1 calc R U . . .
H15B H 0.5971 1.0465 0.7097 0.091 Uiso 1 1 calc R U . . .
H15C H 0.5623 1.0317 0.6011 0.091 Uiso 1 1 calc R U . . .
C16 C 0.5392(6) 0.9119(8) 0.6490(8) 0.045(3) Uani 1 1 d . . . . .

loop_
_atom_site_aniso_label
_atom_site_aniso_U_11
_atom_site_aniso_U_22
_atom_site_aniso_U_33
_atom_site_aniso_U_23
_atom_site_aniso_U_13
_atom_site_aniso_U_12
Fe01 0.0457(13) 0.0496(12) 0.0468(14) -0.0046(10) 0.0394(13) -0.0008(10)
Fe02 0.0528(11) 0.0498(9) 0.0457(10) -0.0014(7) 0.0414(9) -0.0004(7)
Fe03 0.0524(14) 0.0471(12) 0.0428(13) 0.000 0.0404(13) 0.000
O1 0.050(5) 0.060(4) 0.045(4) 0.003(4) 0.037(4) 0.007(4)
O2 0.095(8) 0.095(7) 0.060(7) 0.027(6) 0.042(7) 0.018(6)
O3 0.063(6) 0.066(5) 0.063(6) -0.003(4) 0.047(5) -0.002(4)
O4 0.067(5) 0.046(4) 0.057(5) 0.003(4) 0.050(5) 0.008(4)
O5 0.059(5) 0.068(5) 0.110(8) -0.017(5) 0.071(6) -0.005(4)
O6 0.060(5) 0.057(5) 0.072(6) -0.020(4) 0.054(5) -0.018(4)
O7 0.060(5) 0.052(4) 0.050(5) 0.006(4) 0.044(5) 0.007(4)
O8 0.073(6) 0.070(5) 0.043(5) -0.002(4) 0.043(5) 0.018(4)
O9 0.070(5) 0.062(5) 0.047(5) 0.000(4) 0.049(5) -0.005(4)
O10 0.071(6) 0.057(4) 0.061(5) -0.002(4) 0.056(5) -0.007(4)
N1 0.048(7) 0.071(7) 0.051(7) 0.005(5) 0.033(6) -0.002(5)
N2 0.068(8) 0.073(7) 0.069(8) 0.000(6) 0.053(8) -0.001(6)
C1 0.103(13) 0.105(11) 0.083(11) -0.020(9) 0.070(11) -0.004(9)
C2 0.048(8) 0.080(9) 0.071(10) 0.004(8) 0.034(8) 0.005(7)
C3 0.050(8) 0.071(8) 0.058(9) 0.005(7) 0.038(8) -0.007(6)
C4 0.059(9) 0.082(9) 0.065(9) -0.004(8) 0.041(9) 0.003(7)
C5 0.052(9) 0.089(10) 0.050(9) -0.010(7) 0.018(8) -0.018(7)
C6 0.124(16) 0.140(15) 0.061(10) 0.006(10) 0.055(12) -0.009(12)
C7 0.061(10) 0.137(13) 0.099(12) -0.014(10) 0.062(10) 0.019(9)
C8 0.048(7) 0.051(6) 0.056(8) -0.009(6) 0.035(7) -0.001(6)
C9 0.160(16) 0.076(9) 0.079(10) -0.004(8) 0.099(12) -0.007(9)
C10 0.067(8) 0.051(6) 0.040(7) -0.002(5) 0.042(7) -0.007(6)
C11 0.090(11) 0.084(9) 0.144(15) -0.013(9) 0.099(12) -0.012(8)
C12 0.052(7) 0.058(7) 0.047(7) -0.005(5) 0.039(7) -0.008(5)
C13 0.083(10) 0.068(8) 0.042(7) -0.007(6) 0.038(8) 0.010(7)
C14 0.037(6) 0.060(7) 0.039(7) 0.003(5) 0.028(6) -0.004(5)
C15 0.069(9) 0.063(7) 0.076(9) 0.001(6) 0.059(8) -0.005(6)
C16 0.051(7) 0.050(6) 0.044(7) 0.000(5) 0.036(6) 0.001(5)

loop_
_atom_type_symbol
_atom_type_description
_atom_type_scat_dispersion_real
_atom_type_scat_dispersion_imag
_atom_type_scat_source
C C 0.0015 0.0009 'International Tables Vol C Tables 4.2.6.8 and 6.1.1.4'
H H 0.0000 0.0000 'International Tables Vol C Tables 4.2.6.8 and 6.1.1.4'
N N 0.0030 0.0019 'International Tables Vol C Tables 4.2.6.8 and 6.1.1.4'
O O 0.0056 0.0036 'International Tables Vol C Tables 4.2.6.8 and 6.1.1.4'
Fe Fe 0.2886 0.5448 'International Tables Vol C Tables 4.2.6.8 and 6.1.1.4'

loop_
_geom_angle_atom_site_label_1
_geom_angle_atom_site_label_2
_geom_angle_atom_site_label_3
_geom_angle
_geom_angle_site_symmetry_1
_geom_angle_site_symmetry_3
_geom_angle_publ_flag
O5 Fe01 O5 180.0 5_666 . ?
O5 Fe01 O4 93.9(3) 5_666 5_666 ?
O5 Fe01 O4 86.1(3) . 5_666 ?
O5 Fe01 O4 86.1(3) 5_666 . ?
O5 Fe01 O4 93.9(3) . . ?
O4 Fe01 O4 180.0(6) 5_666 . ?
O5 Fe01 O8 91.9(3) 5_666 . ?
O5 Fe01 O8 88.1(3) . . ?
O4 Fe01 O8 88.4(3) 5_666 . ?
O4 Fe01 O8 91.6(3) . . ?
O5 Fe01 O8 88.1(3) 5_666 5_666 ?
O5 Fe01 O8 91.9(3) . 5_666 ?
O4 Fe01 O8 91.6(3) 5_666 5_666 ?
O4 Fe01 O8 88.4(3) . 5_666 ?
O8 Fe01 O8 180.0 . 5_666 ?
O6 Fe02 O10 174.5(3) . . ?
O6 Fe02 O1 87.1(3) . . ?
O10 Fe02 O1 95.5(3) . . ?
O6 Fe02 O7 97.0(3) . 5_666 ?
O10 Fe02 O7 88.3(3) . 5_666 ?
O1 Fe02 O7 77.5(3) . 5_666 ?
O6 Fe02 O4 91.2(3) . . ?
O10 Fe02 O4 86.3(3) . . ?
O1 Fe02 O4 178.0(3) . . ?
O7 Fe02 O4 101.7(3) 5_666 . ?
O6 Fe02 O3 88.1(3) . . ?
O10 Fe02 O3 86.4(3) . . ?
O1 Fe02 O3 122.8(3) . . ?
O7 Fe02 O3 159.5(3) 5_666 . ?
O4 Fe02 O3 58.1(3) . . ?
O9 Fe03 O9 89.0(4) 2_656 . ?
O9 Fe03 O1 91.9(3) 2_656 . ?
O9 Fe03 O1 87.6(3) . . ?
O9 Fe03 O1 87.6(3) 2_656 2_656 ?
O9 Fe03 O1 91.9(3) . 2_656 ?
O1 Fe03 O1 179.2(4) . 2_656 ?
O9 Fe03 O7 168.1(3) 2_656 5_666 ?
O9 Fe03 O7 90.6(2) . 5_666 ?
O1 Fe03 O7 76.2(3) . 5_666 ?
O1 Fe03 O7 104.3(3) 2_656 5_666 ?
O9 Fe03 O7 90.6(3) 2_656 6_566 ?
O9 Fe03 O7 168.1(3) . 6_566 ?
O1 Fe03 O7 104.3(3) . 6_566 ?
O1 Fe03 O7 76.2(3) 2_656 6_566 ?
O7 Fe03 O7 92.2(3) 5_666 6_566 ?
C8 O1 Fe02 120.6(6) . . ?
C8 O1 Fe03 136.6(6) . . ?
Fe02 O1 Fe03 99.6(3) . . ?
C10 O3 Fe02 89.4(7) . . ?
C10 O4 Fe01 135.6(7) . . ?
C10 O4 Fe02 90.8(6) . . ?
Fe01 O4 Fe02 110.7(3) . . ?
C12 O5 Fe01 136.0(7) . . ?
C12 O6 Fe02 135.3(7) . . ?
C14 O7 Fe02 125.8(6) . 5_666 ?
C14 O7 Fe03 137.7(7) . 5_666 ?
Fe02 O7 Fe03 96.6(3) 5_666 5_666 ?
C14 O8 Fe01 148.5(7) . . ?
C16 O9 Fe03 133.5(7) . . ?
C16 O10 Fe02 129.3(6) . . ?
C3 N1 C4 107.7(11) . . ?
C3 N1 C5 127.2(11) . . ?
C4 N1 C5 125.0(12) . . ?
C3 N2 C2 108.8(11) . . ?
C3 N2 C1 127.3(12) . . ?
C2 N2 C1 123.8(14) . . ?
N2 C1 H1A 109.5 . . ?
N2 C1 H1B 109.5 . . ?
H1A C1 H1B 109.5 . . ?
N2 C1 H1C 109.5 . . ?
H1A C1 H1C 109.5 . . ?
H1B C1 H1C 109.5 . . ?
N2 C2 C4 107.0(13) . . ?
N2 C2 H2 126.5 . . ?
C4 C2 H2 126.5 . . ?
N2 C3 N1 109.1(11) . . ?
N2 C3 H3 125.4 . . ?
N1 C3 H3 125.4 . . ?
C2 C4 N1 107.2(12) . . ?
C2 C4 H4 126.4 . . ?
N1 C4 H4 126.4 . . ?
N1 C5 C6 112.6(12) . . ?
N1 C5 H5A 109.1 . . ?
C6 C5 H5A 109.1 . . ?
N1 C5 H5B 109.1 . . ?
C6 C5 H5B 109.1 . . ?
H5A C5 H5B 107.8 . . ?
C5 C6 H6A 109.5 . . ?
C5 C6 H6B 109.5 . . ?
H6A C6 H6B 109.5 . . ?
C5 C6 H6C 109.5 . . ?
H6A C6 H6C 109.5 . . ?
H6B C6 H6C 109.5 . . ?
C8 C7 H7A 109.5 . . ?
C8 C7 H7B 109.5 . . ?
H7A C7 H7B 109.5 . . ?
C8 C7 H7C 109.5 . . ?
H7A C7 H7C 109.5 . . ?
H7B C7 H7C 109.5 . . ?
O2 C8 O1 125.7(10) . . ?
O2 C8 C7 120.5(12) . . ?
O1 C8 C7 113.8(11) . . ?
C10 C9 H9A 109.5 . . ?
C10 C9 H9B 109.5 . . ?
H9A C9 H9B 109.5 . . ?
C10 C9 H9C 109.5 . . ?
H9A C9 H9C 109.5 . . ?
H9B C9 H9C 109.5 . . ?
O3 C10 O4 121.7(9) . . ?
O3 C10 C9 119.5(12) . . ?
O4 C10 C9 118.8(11) . . ?
C12 C11 H11A 109.5 . . ?
C12 C11 H11B 109.5 . . ?
H11A C11 H11B 109.5 . . ?
C12 C11 H11C 109.5 . . ?
H11A C11 H11C 109.5 . . ?
H11B C11 H11C 109.5 . . ?
O6 C12 O5 126.5(10) . . ?
O6 C12 C11 117.1(10) . . ?
O5 C12 C11 116.3(10) . . ?
C14 C13 H13A 109.5 . . ?
C14 C13 H13B 109.5 . . ?
H13A C13 H13B 109.5 . . ?
C14 C13 H13C 109.5 . . ?
H13A C13 H13C 109.5 . . ?
H13B C13 H13C 109.5 . . ?
O8 C14 O7 121.9(10) . . ?
O8 C14 C13 119.7(10) . . ?
O7 C14 C13 118.3(9) . . ?
C16 C15 H15A 109.5 . . ?
C16 C15 H15B 109.5 . . ?
H15A C15 H15B 109.5 . . ?
C16 C15 H15C 109.5 . . ?
H15A C15 H15C 109.5 . . ?
H15B C15 H15C 109.5 . . ?
O10 C16 O9 124.2(9) . . ?
O10 C16 C15 118.4(9) . . ?
O9 C16 C15 117.4(10) . . ?

loop_
_geom_bond_atom_site_label_1
_geom_bond_atom_site_label_2
_geom_bond_distance
_geom_bond_site_symmetry_2
_geom_bond_publ_flag
Fe01 O5 2.088(7) 5_666 ?
Fe01 O5 2.088(7) . ?
Fe01 O4 2.141(7) 5_666 ?
Fe01 O4 2.141(7) . ?
Fe01 O8 2.151(7) . ?
Fe01 O8 2.151(7) 5_666 ?
Fe02 O6 2.076(7) . ?
Fe02 O10 2.084(7) . ?
Fe02 O1 2.117(6) . ?
Fe02 O7 2.167(8) 5_666 ?
Fe02 O4 2.225(6) . ?
Fe02 O3 2.284(8) . ?
Fe03 O9 2.073(6) 2_656 ?
Fe03 O9 2.073(7) . ?
Fe03 O1 2.147(8) . ?
Fe03 O1 2.147(8) 2_656 ?
Fe03 O7 2.199(7) 5_666 ?
Fe03 O7 2.199(7) 6_566 ?
O1 C8 1.301(13) . ?
O2 C8 1.184(14) . ?
O3 C10 1.228(13) . ?
O4 C10 1.280(13) . ?
O5 C12 1.249(12) . ?
O6 C12 1.230(12) . ?
O7 C14 1.291(12) . ?
O7 Fe02 2.167(8) 5_666 ?
O7 Fe03 2.199(7) 5_666 ?
O8 C14 1.237(12) . ?
O9 C16 1.269(11) . ?
O10 C16 1.250(12) . ?
N1 C3 1.323(15) . ?
N1 C4 1.363(16) . ?
N1 C5 1.456(15) . ?
N2 C3 1.320(16) . ?
N2 C2 1.344(16) . ?
N2 C1 1.479(16) . ?
C1 H1A 0.9600 . ?
C1 H1B 0.9600 . ?
C1 H1C 0.9600 . ?
C2 C4 1.356(18) . ?
C2 H2 0.9300 . ?
C3 H3 0.9300 . ?
C4 H4 0.9300 . ?
C5 C6 1.492(19) . ?
C5 H5A 0.9700 . ?
C5 H5B 0.9700 . ?
C6 H6A 0.9600 . ?
C6 H6B 0.9600 . ?
C6 H6C 0.9600 . ?
C7 C8 1.530(16) . ?
C7 H7A 0.9600 . ?
C7 H7B 0.9600 . ?
C7 H7C 0.9600 . ?
C9 C10 1.502(14) . ?
C9 H9A 0.9600 . ?
C9 H9B 0.9600 . ?
C9 H9C 0.9600 . ?
C11 C12 1.536(15) . ?
C11 H11A 0.9600 . ?
C11 H11B 0.9600 . ?
C11 H11C 0.9600 . ?
C13 C14 1.468(15) . ?
C13 H13A 0.9600 . ?
C13 H13B 0.9600 . ?
C13 H13C 0.9600 . ?
C15 C16 1.517(14) . ?
C15 H15A 0.9600 . ?
C15 H15B 0.9600 . ?
C15 H15C 0.9600 . ?
